data_2001383
loop_
_publ_author_name
'Fl\"orke, U.'
'Haupt, H.-J.'

_publ_section_title
;
 2-[2,2-Bis(diphenylphosphanyl)ethylsulfanyl]phenylamine (NSPP), a new
 hetero-bifunctional ligand and its PdCl~2~ complex
;
_journal_issue 9
_journal_name_full 'Acta Crystallographica Section C'
_journal_page_first 1627
_journal_page_last 1629
_journal_paper_doi 10.1107/S0108270193003233
_journal_volume 49
_journal_year 1993
_chemical_formula_moiety 'C32 H29 N P2 S'
_chemical_formula_sum 'C32 H29 N P2 S'
_chemical_formula_weight 521.6
_chemical_name_systematic
;
2-(2,2-Bisdiphenylphosphino)ethylthio)phenylamine
;
_space_group_crystal_system triclinic
_space_group_IT_number 2
_space_group_name_Hall '-P 1'
_space_group_name_H-M_alt 'P -1'
_cell_angle_alpha 104.81(2)
_cell_angle_beta 96.640(10)
_cell_angle_gamma 87.23(2)
_cell_formula_units_Z 2
_cell_length_a 11.325(2)
_cell_length_b 12.964(3)
_cell_length_c 10.038(2)
_cell_measurement_reflns_used 30
_cell_measurement_temperature 293
_cell_measurement_theta_max 15
_cell_measurement_theta_min 6
_cell_volume 1415.0(5)
_diffrn_measurement_device 'Siemens R3m/V diffractometer'
_diffrn_measurement_method \w-2\q
_diffrn_radiation_monochromator graphite
_diffrn_radiation_type MoK\a
_diffrn_radiation_wavelength 0.71073
_diffrn_reflns_av_R_equivalents 0.023
_diffrn_reflns_limit_h_max 12
_diffrn_reflns_limit_h_min -12
_diffrn_reflns_limit_k_max 13
_diffrn_reflns_limit_k_min -13
_diffrn_reflns_limit_l_max 10
_diffrn_reflns_limit_l_min 0
_diffrn_reflns_number 4934
_diffrn_reflns_theta_max 22.5
_diffrn_standards_decay_% 0
_diffrn_standards_interval_count 400
_diffrn_standards_number 4
_exptl_absorpt_coefficient_mu 0.24
_exptl_absorpt_correction_type none
_exptl_crystal_colour colorless
_exptl_crystal_density_diffrn 1.224
_exptl_crystal_description prism
_exptl_crystal_F_000 548
_exptl_crystal_size_max 0.30
_exptl_crystal_size_mid 0.13
_exptl_crystal_size_min 0.12
_refine_diff_density_max 0.53
_refine_diff_density_min -0.24
_refine_ls_extinction_method none
_refine_ls_goodness_of_fit_obs 2.019
_refine_ls_hydrogen_treatment noref
_refine_ls_matrix_type full
_refine_ls_number_parameters 266
_refine_ls_number_reflns 2351
_refine_ls_R_factor_obs 0.052
_refine_ls_shift/esd_max 0.001
_refine_ls_structure_factor_coef F
_refine_ls_weighting_details 'w = 1/[\s^2^(F)+0.0001F^2^]'
_refine_ls_weighting_scheme calc
_refine_ls_wR_factor_obs 0.049
_reflns_number_observed 2351
_reflns_number_total 3708
_reflns_observed_criterion F>4\s(F)
_cod_data_source_file se1019.cif
_cod_data_source_block se1019_structure_1_of_2
_cod_depositor_comments
;
 Updating space group information and adding the symmetry operation list.

 Antanas Vaitkus,
 2018-06-14

The following automatic conversions were performed:

'_refine_ls_weighting_scheme' value 'calc w =
1/[\s^2^(F)+0.0001F^2^]' was changed to 'calc'. New tag
'_refine_ls_weighting_details' was created. The value of the new tag
was set to 'w = 1/[\s^2^(F)+0.0001F^2^]'.

Automatic conversion script
Id: cif_fix_values 3143 2015-03-26 13:38:13Z robertas 
;
_cod_original_cell_volume 1414.9(5)
_cod_database_code 2001383

loop_
_space_group_symop_id
_space_group_symop_operation_xyz
1 x,y,z
2 -x,-y,-z

loop_
_atom_site_aniso_label
_atom_site_aniso_U_11
_atom_site_aniso_U_22
_atom_site_aniso_U_33
_atom_site_aniso_U_12
_atom_site_aniso_U_13
_atom_site_aniso_U_23
_atom_site_aniso_type_symbol
S1 0.0940(10) 0.0560(10) 0.0560(10) 0.0140(10) -0.0140(10) -0.0110(10) S
P1 0.0620(10) 0.0510(10) 0.0450(10) 0.0100(10) 0.0080(10) -0.0010(10) P
P2 0.0610(10) 0.0600(10) 0.0520(10) 0.0130(10) 0.0150(10) 0.0030(10) P
N1 0.094(5) 0.149(6) 0.104(5) 0.038(4) 0.018(4) 0.049(4) N
C1 0.057(3) 0.051(3) 0.038(3) 0.011(3) 0.010(3) 0.003(3) C
C2 0.065(4) 0.050(3) 0.052(4) 0.008(3) -0.004(3) -0.006(3) C
C11 0.056(4) 0.059(4) 0.039(4) 0.001(3) 0.009(3) -0.007(3) C
C12 0.066(4) 0.078(4) 0.057(4) 0.023(4) 0.000(4) 0.007(3) C
C13 0.082(5) 0.087(5) 0.056(4) 0.020(4) 0.008(4) 0.014(4) C
C14 0.063(5) 0.136(6) 0.056(5) 0.008(5) 0.000(4) -0.004(4) C
C15 0.078(6) 0.224(9) 0.089(6) 0.072(6) -0.010(5) -0.057(6) C
C16 0.078(5) 0.151(7) 0.068(5) 0.042(5) -0.007(4) -0.045(5) C
C21 0.051(3) 0.052(3) 0.043(4) 0.011(3) 0.007(3) 0.002(3) C
C22 0.070(4) 0.078(4) 0.051(4) -0.005(4) 0.018(3) -0.011(3) C
C23 0.078(5) 0.093(5) 0.056(4) -0.006(4) 0.015(4) -0.012(4) C
C24 0.068(4) 0.094(5) 0.053(4) 0.020(4) 0.014(4) -0.005(4) C
C25 0.070(4) 0.077(4) 0.052(4) 0.008(4) 0.009(3) -0.015(3) C
C26 0.061(4) 0.067(4) 0.049(4) 0.004(3) 0.010(3) -0.009(3) C
C31 0.064(4) 0.052(3) 0.040(4) 0.006(3) 0.011(3) 0.002(3) C
C32 0.069(4) 0.074(4) 0.056(4) 0.023(4) 0.009(3) 0.017(3) C
C33 0.091(5) 0.072(4) 0.058(4) 0.015(4) 0.005(4) 0.015(4) C
C34 0.135(7) 0.068(5) 0.069(5) 0.027(4) -0.005(5) -0.002(5) C
C35 0.117(7) 0.093(6) 0.134(7) 0.065(5) 0.025(6) -0.017(5) C
C36 0.085(5) 0.080(5) 0.096(5) 0.036(4) 0.029(4) -0.011(4) C
C41 0.066(4) 0.057(4) 0.045(4) 0.014(3) 0.022(3) 0.000(3) C
C42 0.082(5) 0.078(5) 0.051(4) 0.013(4) 0.008(4) -0.015(4) C
C43 0.104(6) 0.093(5) 0.061(5) 0.007(4) 0.007(4) -0.032(5) C
C44 0.138(7) 0.077(5) 0.070(5) -0.002(4) 0.033(5) -0.022(5) C
C45 0.123(7) 0.073(5) 0.092(6) 0.002(5) 0.042(5) 0.010(4) C
C46 0.085(5) 0.066(4) 0.075(5) 0.009(4) 0.026(4) 0.010(4) C
C51 0.059(4) 0.058(4) 0.054(4) 0.016(3) -0.014(3) -0.008(3) C
C52 0.071(5) 0.108(6) 0.066(5) 0.035(4) 0.000(4) -0.004(4) C
C53 0.097(6) 0.152(8) 0.110(6) 0.092(6) -0.029(5) -0.044(6) C
C54 0.123(7) 0.084(6) 0.122(8) 0.057(6) -0.067(6) -0.026(5) C
C55 0.119(7) 0.074(5) 0.097(6) 0.024(5) -0.035(5) 0.007(5) C
C56 0.066(5) 0.076(5) 0.068(5) 0.016(4) -0.017(4) 0.002(4) C

loop_
_atom_site_label
_atom_site_fract_x
_atom_site_fract_y
_atom_site_fract_z
_atom_site_U_iso_or_equiv
_atom_site_thermal_displace_type
_atom_site_type_symbol
S1 0.82440(10) 0.99070(10) 0.0115(2) 0.0660(10) Uani S
P1 0.78720(10) 0.66100(10) -0.2359(2) 0.0530(10) Uani P
P2 0.66570(10) 0.74180(10) 0.0250(2) 0.0580(10) Uani P
N1 0.6425(5) 1.1686(5) 0.0664(6) 0.113(5) Uani N
C1 0.7761(4) 0.7762(4) -0.0802(5) 0.048(3) Uani C
C2 0.7421(4) 0.8847(4) -0.1154(5) 0.056(4) Uani C
C11 0.6563(3) 0.6814(3) -0.3534(4) 0.051(4) Uani C
C12 0.6563 0.7411 -0.4509 0.066(4) Uani C
C13 0.5532 0.7499 -0.5383 0.074(5) Uani C
C14 0.4502 0.6989 -0.5282 0.078(5) Uani C
C15 0.4501 0.6392 -0.4306 0.116(7) Uani C
C16 0.5532 0.6304 -0.3432 0.093(5) Uani C
C21 0.9092(3) 0.7005(3) -0.3176(4) 0.049(4) Uani C
C22 0.9276 0.6362 -0.4482 0.065(4) Uani C
C23 1.0233 0.6549 -0.5143 0.074(5) Uani C
C24 1.1004 0.7380 -0.4498 0.070(4) Uani C
C25 1.0819 0.8023 -0.3192 0.065(4) Uani C
C26 0.9863 0.7836 -0.2531 0.058(4) Uani C
C31 0.7357(4) 0.6296(3) 0.0870(4) 0.051(4) Uani C
C32 0.8558 0.6001 0.0876 0.066(4) Uani C
C33 0.8989 0.5158 0.1435 0.073(5) Uani C
C34 0.8219 0.4610 0.1988 0.086(5) Uani C
C35 0.7018 0.4905 0.1982 0.113(6) Uani C
C36 0.6587 0.5748 0.1422 0.087(5) Uani C
C41 0.6849(4) 0.8498(3) 0.1851(3) 0.055(4) Uani C
C42 0.7843 0.8571 0.2828 0.069(5) Uani C
C43 0.7911 0.9395 0.4038 0.084(5) Uani C
C44 0.6984 1.0146 0.4271 0.091(6) Uani C
C45 0.5990 1.0074 0.3294 0.094(6) Uani C
C46 0.5923 0.9250 0.2084 0.075(5) Uani C
C51 0.8043(4) 1.0985(3) -0.0670(4) 0.057(4) Uani C
C52 0.8821 1.1090 -0.1606 0.080(5) Uani C
C53 0.8721 1.1973 -0.2169 0.118(7) Uani C
C54 0.7842 1.2751 -0.1796 0.108(7) Uani C
C55 0.7063 1.2647 -0.0860 0.095(6) Uani C
C56 0.7164 1.1764 -0.0297 0.070(5) Uani C
H1 0.8521 0.7844 -0.0258 0.137 Uiso H
H2A 0.7612 0.8823 -0.2069 0.137 Uiso H
H2B 0.6581 0.8979 -0.1128 0.137 Uiso H
H12 0.7272 0.7762 -0.4579 0.137 Uiso H
H13 0.5533 0.7910 -0.6055 0.137 Uiso H
H14 0.3792 0.7050 -0.5883 0.137 Uiso H
H15 0.3792 0.6042 -0.4236 0.137 Uiso H
H16 0.5532 0.5893 -0.2761 0.137 Uiso H
H22 0.8746 0.5790 -0.4926 0.137 Uiso H
H23 1.0360 0.6106 -0.6042 0.137 Uiso H
H24 1.1662 0.7508 -0.4953 0.137 Uiso H
H25 1.1350 0.8595 -0.2748 0.137 Uiso H
H26 0.9736 0.8279 -0.1632 0.137 Uiso H
H32 0.9088 0.6378 0.0496 0.137 Uiso H
H33 0.9816 0.4955 0.1440 0.137 Uiso H
H34 0.8516 0.4030 0.2373 0.137 Uiso H
H35 0.6488 0.4528 0.2362 0.137 Uiso H
H36 0.5760 0.5951 0.1418 0.137 Uiso H
H42 0.8481 0.8054 0.2668 0.137 Uiso H
H43 0.8595 0.9445 0.4711 0.137 Uiso H
H44 0.7030 1.0713 0.5104 0.137 Uiso H
H45 0.5352 1.0591 0.3454 0.137 Uiso H
H46 0.5239 0.9200 0.1411 0.137 Uiso H
H52 0.9426 1.0554 -0.1863 0.137 Uiso H
H53 0.9256 1.2044 -0.2813 0.137 Uiso H
H54 0.7773 1.3359 -0.2183 0.137 Uiso H
H55 0.6459 1.3183 -0.0603 0.137 Uiso H
H101 0.5870 1.2196 0.0925 0.137 Uiso H
H102 0.6490 1.1114 0.1022 0.137 Uiso H

loop_
_geom_angle_atom_site_label_1
_geom_angle_atom_site_label_2
_geom_angle_atom_site_label_3
_geom_angle
_geom_angle_publ_flag
C2 S1 C51 102.4(2) yes
C1 P1 C11 103.0(2) no
C1 P1 C21 102.5(2) no
C11 P1 C21 102.1(2) no
C1 P2 C31 104.3(2) no
C1 P2 C41 102.1(2) no
C31 P2 C41 100.5(2) no
P1 C1 P2 107.8(2) yes
P1 C1 C2 114.2(3) yes
P2 C1 C2 110.6(3) yes
S1 C2 C1 108.9(3) yes
P1 C11 C12 124.0(2) no
P1 C11 C16 115.9(3) no
P1 C21 C22 115.7(2) no
P1 C21 C26 124.1(3) no
P2 C31 C32 125.7(2) no
P2 C31 C36 114.3(3) no
P2 C41 C42 123.2(3) no
P2 C41 C46 116.8(3) no
S1 C51 C52 119.3(3) no
S1 C51 C56 120.6(3) no
N1 C56 C51 120.2(3) no
N1 C56 C55 119.7(4) no

loop_
_geom_bond_atom_site_label_1
_geom_bond_atom_site_label_2
_geom_bond_distance
_geom_bond_publ_flag
S1 C2 1.826(5) yes
S1 C51 1.766(5) yes
P1 C1 1.876(5) yes
P1 C11 1.838(4) no
P1 C21 1.841(3) no
P2 C1 1.865(5) yes
P2 C31 1.835(3) no
P2 C41 1.841(3) no
N1 C56 1.373(7) no
C1 C2 1.556(7) yes
